data_7240780
loop_
_publ_author_name
'Prohens, Rafel'
'Barbas, Rafael'
'Bofill, Lidia'
'de Sande, Dafne'
'Frontera, Antonio'

_publ_section_title
;
 A Late Appearing Polymorph of Nutraceutical Pterostilbene
;
_journal_name_full CrystEngComm
_journal_paper_doi 10.1039/D0CE00837K
_journal_year 2020
_chemical_formula_moiety 'C16 H16 O3'
_chemical_formula_sum 'C16 H16 O3'
_chemical_formula_weight 256.29
_chemical_melting_point 362.7
_chemical_name_systematic Pterostilbene
_space_group_crystal_system monoclinic
_space_group_IT_number 15
_space_group_name_Hall '-C 2yc'
_space_group_name_H-M_alt 'C 1 2/c 1'
_atom_sites_solution_hydrogens geom
_audit_creation_method SHELXL-2018/3
_audit_update_record
;
2020-02-24 deposited with the CCDC.	2020-06-25 downloaded from the CCDC.
;
_cell_angle_alpha 90
_cell_angle_beta 98.812(17)
_cell_angle_gamma 90
_cell_formula_units_Z 16
_cell_length_a 17.282(10)
_cell_length_b 7.629(4)
_cell_length_c 41.71(2)
_cell_measurement_reflns_used 7717
_cell_measurement_temperature 298(2)
_cell_measurement_theta_max 24.19
_cell_measurement_theta_min 2.87
_cell_volume 5434(5)
_computing_cell_refinement 'Bruker SAINT'
_computing_data_collection 'Bruker APEX3'
_computing_data_reduction 'Bruker SAINT'
_computing_molecular_graphics 'Bruker SHELXTL'
_computing_publication_material 'Bruker SHELXTL'
_computing_structure_refinement 'SHELXL-2018/3 (Sheldrick, 2018)'
_computing_structure_solution 'SHELXT 2014/5 (Sheldrick, 2014)'
_diffrn_ambient_temperature 298(2)
_diffrn_measured_fraction_theta_full 0.998
_diffrn_measured_fraction_theta_max 0.992
_diffrn_measurement_device_type 'D8 Venture'
_diffrn_measurement_method '\f and \w scans'
_diffrn_radiation_type MoK\a
_diffrn_radiation_wavelength 0.71073
_diffrn_reflns_av_R_equivalents 0.0498
_diffrn_reflns_av_unetI/netI 0.0351
_diffrn_reflns_Laue_measured_fraction_full 0.998
_diffrn_reflns_Laue_measured_fraction_max 0.992
_diffrn_reflns_limit_h_max 21
_diffrn_reflns_limit_h_min -21
_diffrn_reflns_limit_k_max 9
_diffrn_reflns_limit_k_min -9
_diffrn_reflns_limit_l_max 52
_diffrn_reflns_limit_l_min -52
_diffrn_reflns_number 31746
_diffrn_reflns_point_group_measured_fraction_full 0.998
_diffrn_reflns_point_group_measured_fraction_max 0.992
_diffrn_reflns_theta_full 25.242
_diffrn_reflns_theta_max 26.423
_diffrn_reflns_theta_min 2.385
_diffrn_source microfocus
_exptl_absorpt_coefficient_mu 0.086
_exptl_absorpt_correction_T_max 0.7454
_exptl_absorpt_correction_T_min 0.6692
_exptl_absorpt_correction_type multi-scan
_exptl_absorpt_process_details sadabs
_exptl_crystal_colour colourless
_exptl_crystal_density_diffrn 1.253
_exptl_crystal_description prism
_exptl_crystal_F_000 2176
_exptl_crystal_recrystallization_method 'Re-crystallisation from solvent: Toluene'
_exptl_crystal_size_max 0.305
_exptl_crystal_size_mid 0.192
_exptl_crystal_size_min 0.106
_refine_diff_density_max 0.282
_refine_diff_density_min -0.163
_refine_diff_density_rms 0.034
_refine_ls_extinction_method none
_refine_ls_goodness_of_fit_ref 1.063
_refine_ls_hydrogen_treatment mixed
_refine_ls_matrix_type full
_refine_ls_number_parameters 351
_refine_ls_number_reflns 5555
_refine_ls_number_restraints 1
_refine_ls_restrained_S_all 1.063
_refine_ls_R_factor_all 0.0746
_refine_ls_R_factor_gt 0.0489
_refine_ls_shift/su_max 0.001
_refine_ls_shift/su_mean 0.000
_refine_ls_structure_factor_coef Fsqd
_refine_ls_weighting_details 'w=1/[\s^2^(Fo^2^)+(0.0331P)^2^+4.3787P] where P=(Fo^2^+2Fc^2^)/3'
_refine_ls_weighting_scheme calc
_refine_ls_wR_factor_gt 0.1029
_refine_ls_wR_factor_ref 0.1173
_reflns_Friedel_coverage 0.000
_reflns_number_gt 3962
_reflns_number_total 5555
_reflns_threshold_expression 'I > 2\s(I)'
_cod_data_source_file d0ce00837k2.cif
_cod_data_source_block 023XB92_0m_a
_cod_original_cell_volume 5435(5)
_cod_original_sg_symbol_H-M 'C 2/c'
_cod_database_code 7240780
_shelx_shelxl_version_number 2018/3
_shelx_space_group_comment
;
The symmetry employed for this shelxl refinement is uniquely defined
by the following loop, which should always be used as a source of
symmetry information in preference to the above space-group names.
They are only intended as comments.
;

loop_
_space_group_symop_operation_xyz
'x, y, z'
'-x, y, -z+1/2'
'x+1/2, y+1/2, z'
'-x+1/2, y+1/2, -z+1/2'
'-x, -y, -z'
'x, -y, z-1/2'
'-x+1/2, -y+1/2, -z'
'x+1/2, -y+1/2, z-1/2'

loop_
_atom_site_label
_atom_site_type_symbol
_atom_site_fract_x
_atom_site_fract_y
_atom_site_fract_z
_atom_site_U_iso_or_equiv
_atom_site_adp_type
_atom_site_occupancy
_atom_site_site_symmetry_order
_atom_site_calc_flag
_atom_site_refinement_flags_posn
_atom_site_refinement_flags_adp
_atom_site_refinement_flags_occupancy
_atom_site_disorder_assembly
_atom_site_disorder_group
O1A O 0.16164(9) 0.5398(2) 0.66564(3) 0.0652(5) Uani 1 1 d . . . . .
H1A H 0.2014(16) 0.596(4) 0.6604(2) 0.098 Uiso 1 1 calc R U . . .
O2A O 0.06333(8) 0.53015(19) 0.91735(3) 0.0531(4) Uani 1 1 d . . . . .
O3A O 0.31064(8) 0.82110(19) 0.93137(3) 0.0558(4) Uani 1 1 d . . . . .
C1A C 0.16228(11) 0.5521(3) 0.69845(4) 0.0461(5) Uani 1 1 d . . . . .
C2A C 0.21310(11) 0.6608(3) 0.71816(4) 0.0473(5) Uani 1 1 d . . . . .
H2A H 0.249116 0.728705 0.709245 0.057 Uiso 1 1 calc R U . . .
C3A C 0.21045(11) 0.6686(3) 0.75105(4) 0.0467(5) Uani 1 1 d . . . . .
H3A H 0.245008 0.742054 0.764032 0.056 Uiso 1 1 calc R U . . .
C4A C 0.15713(11) 0.5689(3) 0.76527(4) 0.0461(5) Uani 1 1 d . . . . .
C5A C 0.10700(12) 0.4601(3) 0.74488(5) 0.0553(5) Uani 1 1 d . . . . .
H5A H 0.071145 0.391151 0.753679 0.066 Uiso 1 1 calc R U . . .
C6A C 0.10902(12) 0.4517(3) 0.71188(5) 0.0552(5) Uani 1 1 d . . . . .
H6A H 0.074576 0.378562 0.698772 0.066 Uiso 1 1 calc R U . . .
C7A C 0.15122(12) 0.5751(3) 0.80011(5) 0.0518(5) Uani 1 1 d . . . . .
H7A H 0.108942 0.516163 0.806447 0.062 Uiso 1 1 calc R U . . .
C8A C 0.19874(12) 0.6541(3) 0.82333(5) 0.0534(5) Uani 1 1 d . . . . .
H8A H 0.241153 0.713061 0.817116 0.064 Uiso 1 1 calc R U . . .
C9A C 0.19194(12) 0.6593(3) 0.85812(4) 0.0461(5) Uani 1 1 d . . . . .
C10A C 0.12574(11) 0.5933(3) 0.87008(4) 0.0456(5) Uani 1 1 d . . . . .
H10A H 0.083945 0.546780 0.855939 0.055 Uiso 1 1 calc R U . . .
C11A C 0.12365(11) 0.5984(2) 0.90290(4) 0.0419(4) Uani 1 1 d . . . . .
C12A C 0.18447(11) 0.6721(2) 0.92458(4) 0.0434(4) Uani 1 1 d . . . . .
H12A H 0.182125 0.675065 0.946701 0.052 Uiso 1 1 calc R U . . .
C13A C 0.24821(11) 0.7406(2) 0.91255(4) 0.0428(4) Uani 1 1 d . . . . .
C14A C 0.25239(12) 0.7322(3) 0.87961(4) 0.0467(5) Uani 1 1 d . . . . .
H14A H 0.296262 0.776066 0.871901 0.056 Uiso 1 1 calc R U . . .
C15A C -0.01023(12) 0.4980(3) 0.89701(5) 0.0620(6) Uani 1 1 d . . . . .
H15A H -0.026097 0.601154 0.884542 0.093 Uiso 1 1 calc R U . . .
H15B H -0.049152 0.469122 0.910286 0.093 Uiso 1 1 calc R U . . .
H15C H -0.004568 0.402212 0.882627 0.093 Uiso 1 1 calc R U . . .
C16A C 0.30252(14) 0.8640(3) 0.96386(5) 0.0684(7) Uani 1 1 d . . . . .
H16A H 0.255455 0.930697 0.963961 0.103 Uiso 1 1 calc R U . . .
H16B H 0.346800 0.932042 0.973465 0.103 Uiso 1 1 calc R U . . .
H16C H 0.299827 0.758199 0.976105 0.103 Uiso 1 1 calc R U . . .
O1B O 0.64551(9) 0.1978(2) 0.46523(4) 0.0666(5) Uani 1 1 d . . . . .
H1B H 0.6122(11) 0.135(4) 0.4508(5) 0.100 Uiso 1 1 calc R U . . .
O2B O 0.28105(8) 0.6879(2) 0.63722(3) 0.0548(4) Uani 1 1 d . . . . .
O4B O 0.50293(9) 0.5651(2) 0.71172(3) 0.0674(5) Uani 1 1 d . . . . .
C1B C 0.60744(11) 0.2530(3) 0.48999(4) 0.0446(5) Uani 1 1 d . . . . .
C2B C 0.52945(12) 0.2197(3) 0.49050(5) 0.0501(5) Uani 1 1 d . . . . .
H2B H 0.500516 0.156750 0.473693 0.060 Uiso 1 1 calc R U . . .
C3B C 0.49397(12) 0.2795(3) 0.51594(5) 0.0518(5) Uani 1 1 d . . . . .
H3B H 0.441197 0.255500 0.515909 0.062 Uiso 1 1 calc R U . . .
C4B C 0.53449(11) 0.3737(2) 0.54142(4) 0.0437(4) Uani 1 1 d . . . . .
C5B C 0.61341(12) 0.4062(3) 0.54047(4) 0.0474(5) Uani 1 1 d . . . . .
H5B H 0.642332 0.469392 0.557253 0.057 Uiso 1 1 calc R U . . .
C6B C 0.65004(12) 0.3469(3) 0.51517(5) 0.0510(5) Uani 1 1 d . . . . .
H6B H 0.702861 0.369908 0.515105 0.061 Uiso 1 1 calc R U . . .
C7B C 0.49220(12) 0.4346(3) 0.56766(5) 0.0497(5) Uani 1 1 d . . . . .
H7B H 0.437831 0.432860 0.563019 0.060 Uiso 1 1 calc R U . . .
C8B C 0.52201(12) 0.4905(3) 0.59656(5) 0.0528(5) Uani 1 1 d . U . . .
H8B H 0.576219 0.500445 0.601116 0.063 Uiso 1 1 calc R U . . .
C9B C 0.47688(12) 0.5393(3) 0.62261(5) 0.0470(5) Uani 1 1 d . U . . .
C10B C 0.39863(12) 0.5932(3) 0.61558(4) 0.0455(5) Uani 1 1 d . . . . .
H10B H 0.374091 0.601949 0.594178 0.055 Uiso 1 1 calc R U . . .
C11B C 0.35806(11) 0.6337(2) 0.64097(4) 0.0427(4) Uani 1 1 d . . . . .
C12B C 0.39449(11) 0.6207(3) 0.67275(4) 0.0474(5) Uani 1 1 d . . . . .
H12B H 0.366926 0.647000 0.689614 0.057 Uiso 1 1 calc R U . . .
C13B C 0.47217(12) 0.5685(3) 0.67953(5) 0.0484(5) Uani 1 1 d . . . . .
C14B C 0.51343(12) 0.5283(3) 0.65457(5) 0.0517(5) Uani 1 1 d . . . . .
H14B H 0.565587 0.493992 0.659210 0.062 Uiso 1 1 calc R U . . .
C15B C 0.24195(12) 0.7266(3) 0.60532(5) 0.0577(6) Uani 1 1 d . . . . .
H15D H 0.270659 0.814827 0.595698 0.087 Uiso 1 1 calc R U . . .
H15E H 0.190103 0.768592 0.606496 0.087 Uiso 1 1 calc R U . . .
H15F H 0.238803 0.622262 0.592306 0.087 Uiso 1 1 calc R U . . .
C16B C 0.57485(15) 0.4732(4) 0.72098(6) 0.0858(9) Uani 1 1 d . . . . .
H16D H 0.569629 0.355403 0.712865 0.129 Uiso 1 1 calc R U . . .
H16E H 0.587284 0.470941 0.744213 0.129 Uiso 1 1 calc R U . . .
H16F H 0.615984 0.531599 0.712103 0.129 Uiso 1 1 calc R U . . .

loop_
_atom_site_aniso_label
_atom_site_aniso_U_11
_atom_site_aniso_U_22
_atom_site_aniso_U_33
_atom_site_aniso_U_23
_atom_site_aniso_U_13
_atom_site_aniso_U_12
O1A 0.0650(10) 0.0943(13) 0.0380(8) -0.0100(8) 0.0136(7) -0.0088(9)
O2A 0.0482(8) 0.0667(9) 0.0460(8) 0.0059(7) 0.0127(6) -0.0032(7)
O3A 0.0574(9) 0.0605(9) 0.0473(8) -0.0022(7) 0.0013(6) -0.0087(7)
C1A 0.0451(11) 0.0593(12) 0.0350(10) -0.0029(9) 0.0093(8) 0.0067(10)
C2A 0.0430(11) 0.0580(12) 0.0431(11) -0.0009(9) 0.0136(8) -0.0023(9)
C3A 0.0449(11) 0.0549(12) 0.0402(10) -0.0045(9) 0.0063(8) -0.0039(9)
C4A 0.0464(11) 0.0544(12) 0.0382(10) 0.0002(9) 0.0087(8) 0.0027(9)
C5A 0.0506(12) 0.0686(14) 0.0483(12) -0.0009(10) 0.0129(9) -0.0104(11)
C6A 0.0510(12) 0.0690(14) 0.0454(11) -0.0103(10) 0.0064(9) -0.0108(11)
C7A 0.0567(12) 0.0592(13) 0.0418(11) 0.0024(10) 0.0149(9) -0.0049(10)
C8A 0.0594(13) 0.0621(13) 0.0410(11) 0.0018(10) 0.0143(9) -0.0056(11)
C9A 0.0569(12) 0.0453(11) 0.0377(10) 0.0040(8) 0.0120(9) 0.0038(9)
C10A 0.0499(11) 0.0478(11) 0.0390(10) -0.0001(8) 0.0059(8) -0.0005(9)
C11A 0.0450(11) 0.0417(10) 0.0405(10) 0.0056(8) 0.0114(8) 0.0050(9)
C12A 0.0530(11) 0.0451(11) 0.0327(9) 0.0020(8) 0.0087(8) 0.0065(9)
C13A 0.0493(11) 0.0382(10) 0.0402(10) 0.0024(8) 0.0044(8) 0.0040(9)
C14A 0.0520(11) 0.0457(11) 0.0435(11) 0.0055(9) 0.0112(9) -0.0018(9)
C15A 0.0494(12) 0.0689(15) 0.0677(14) -0.0011(12) 0.0088(11) -0.0056(11)
C16A 0.0799(16) 0.0737(16) 0.0483(13) -0.0127(11) -0.0010(11) -0.0047(13)
O1B 0.0561(9) 0.0926(13) 0.0544(9) -0.0245(8) 0.0192(7) 0.0053(9)
O2B 0.0478(8) 0.0741(10) 0.0430(8) 0.0044(7) 0.0090(6) 0.0073(7)
O4B 0.0658(10) 0.0919(12) 0.0419(8) -0.0060(8) 0.0001(7) 0.0253(9)
C1B 0.0504(11) 0.0478(11) 0.0370(10) -0.0030(8) 0.0113(8) 0.0083(9)
C2B 0.0554(12) 0.0556(13) 0.0401(11) -0.0079(9) 0.0098(9) -0.0054(10)
C3B 0.0496(11) 0.0623(13) 0.0460(11) -0.0053(10) 0.0154(9) -0.0066(10)
C4B 0.0552(12) 0.0408(10) 0.0373(10) 0.0016(8) 0.0140(8) 0.0000(9)
C5B 0.0561(12) 0.0475(11) 0.0376(10) -0.0064(8) 0.0037(9) -0.0006(10)
C6B 0.0423(11) 0.0624(13) 0.0487(12) -0.0051(10) 0.0080(9) 0.0025(10)
C7B 0.0551(12) 0.0504(12) 0.0453(11) -0.0015(9) 0.0135(9) -0.0029(10)
C8B 0.0529(12) 0.0591(13) 0.0486(12) -0.0037(10) 0.0140(9) 0.0066(10)
C9B 0.0526(12) 0.0422(11) 0.0490(11) -0.0050(9) 0.0170(9) 0.0009(9)
C10B 0.0585(12) 0.0452(11) 0.0335(10) -0.0001(8) 0.0093(8) -0.0017(9)
C11B 0.0444(11) 0.0428(11) 0.0427(10) -0.0005(8) 0.0121(8) -0.0006(9)
C12B 0.0514(12) 0.0555(12) 0.0375(10) -0.0034(9) 0.0143(9) 0.0065(10)
C13B 0.0556(12) 0.0476(11) 0.0424(11) -0.0034(9) 0.0088(9) 0.0029(10)
C14B 0.0503(12) 0.0573(13) 0.0487(12) -0.0039(10) 0.0109(9) 0.0104(10)
C15B 0.0572(13) 0.0630(14) 0.0507(12) 0.0067(10) 0.0012(10) 0.0004(11)
C16B 0.0824(18) 0.108(2) 0.0619(15) -0.0027(15) -0.0056(13) 0.0395(17)

loop_
_atom_type_symbol
_atom_type_description
_atom_type_scat_dispersion_real
_atom_type_scat_dispersion_imag
_atom_type_scat_source
C C 0.0033 0.0016 'International Tables Vol C Tables 4.2.6.8 and 6.1.1.4'
H H 0.0000 0.0000 'International Tables Vol C Tables 4.2.6.8 and 6.1.1.4'
O O 0.0106 0.0060 'International Tables Vol C Tables 4.2.6.8 and 6.1.1.4'

loop_
_geom_angle_atom_site_label_1
_geom_angle_atom_site_label_2
_geom_angle_atom_site_label_3
_geom_angle
_geom_angle_site_symmetry_1
_geom_angle_site_symmetry_3
_geom_angle_publ_flag
C1A O1A H1A 109.5 . . ?
C11A O2A C15A 117.67(16) . . ?
C13A O3A C16A 117.55(17) . . ?
O1A C1A C6A 117.61(18) . . ?
O1A C1A C2A 122.81(18) . . ?
C6A C1A C2A 119.58(18) . . ?
C3A C2A C1A 120.10(18) . . ?
C3A C2A H2A 119.9 . . ?
C1A C2A H2A 119.9 . . ?
C2A C3A C4A 121.55(18) . . ?
C2A C3A H3A 119.2 . . ?
C4A C3A H3A 119.2 . . ?
C5A C4A C3A 117.09(18) . . ?
C5A C4A C7A 119.42(18) . . ?
C3A C4A C7A 123.49(18) . . ?
C6A C5A C4A 121.8(2) . . ?
C6A C5A H5A 119.1 . . ?
C4A C5A H5A 119.1 . . ?
C1A C6A C5A 119.87(19) . . ?
C1A C6A H6A 120.1 . . ?
C5A C6A H6A 120.1 . . ?
C8A C7A C4A 127.7(2) . . ?
C8A C7A H7A 116.2 . . ?
C4A C7A H7A 116.2 . . ?
C7A C8A C9A 127.0(2) . . ?
C7A C8A H8A 116.5 . . ?
C9A C8A H8A 116.5 . . ?
C14A C9A C10A 119.16(17) . . ?
C14A C9A C8A 118.82(18) . . ?
C10A C9A C8A 122.02(18) . . ?
C11A C10A C9A 119.25(18) . . ?
C11A C10A H10A 120.4 . . ?
C9A C10A H10A 120.4 . . ?
C10A C11A O2A 124.02(17) . . ?
C10A C11A C12A 121.64(18) . . ?
O2A C11A C12A 114.34(16) . . ?
C13A C12A C11A 118.71(17) . . ?
C13A C12A H12A 120.6 . . ?
C11A C12A H12A 120.6 . . ?
O3A C13A C12A 124.08(17) . . ?
O3A C13A C14A 115.42(17) . . ?
C12A C13A C14A 120.49(18) . . ?
C9A C14A C13A 120.71(18) . . ?
C9A C14A H14A 119.6 . . ?
C13A C14A H14A 119.6 . . ?
O2A C15A H15A 109.5 . . ?
O2A C15A H15B 109.5 . . ?
H15A C15A H15B 109.5 . . ?
O2A C15A H15C 109.5 . . ?
H15A C15A H15C 109.5 . . ?
H15B C15A H15C 109.5 . . ?
O3A C16A H16A 109.5 . . ?
O3A C16A H16B 109.5 . . ?
H16A C16A H16B 109.5 . . ?
O3A C16A H16C 109.5 . . ?
H16A C16A H16C 109.5 . . ?
H16B C16A H16C 109.5 . . ?
C1B O1B H1B 109.5 . . ?
C11B O2B C15B 118.56(15) . . ?
C13B O4B C16B 117.84(17) . . ?
O1B C1B C2B 122.62(18) . . ?
O1B C1B C6B 117.93(18) . . ?
C2B C1B C6B 119.46(17) . . ?
C1B C2B C3B 120.16(19) . . ?
C1B C2B H2B 119.9 . . ?
C3B C2B H2B 119.9 . . ?
C2B C3B C4B 122.02(19) . . ?
C2B C3B H3B 119.0 . . ?
C4B C3B H3B 119.0 . . ?
C3B C4B C5B 116.99(17) . . ?
C3B C4B C7B 118.84(18) . . ?
C5B C4B C7B 124.17(18) . . ?
C6B C5B C4B 121.78(18) . . ?
C6B C5B H5B 119.1 . . ?
C4B C5B H5B 119.1 . . ?
C1B C6B C5B 119.59(19) . . ?
C1B C6B H6B 120.2 . . ?
C5B C6B H6B 120.2 . . ?
C8B C7B C4B 127.9(2) . . ?
C8B C7B H7B 116.1 . . ?
C4B C7B H7B 116.1 . . ?
C7B C8B C9B 125.6(2) . . ?
C7B C8B H8B 117.2 . . ?
C9B C8B H8B 117.2 . . ?
C14B C9B C10B 120.12(18) . . ?
C14B C9B C8B 118.50(18) . . ?
C10B C9B C8B 121.38(18) . . ?
C11B C10B C9B 119.23(17) . . ?
C11B C10B H10B 120.4 . . ?
C9B C10B H10B 120.4 . . ?
O2B C11B C12B 114.85(16) . . ?
O2B C11B C10B 124.76(17) . . ?
C12B C11B C10B 120.39(18) . . ?
C11B C12B C13B 120.07(17) . . ?
C11B C12B H12B 120.0 . . ?
C13B C12B H12B 120.0 . . ?
O4B C13B C14B 124.56(19) . . ?
O4B C13B C12B 115.12(17) . . ?
C14B C13B C12B 120.30(18) . . ?
C13B C14B C9B 119.89(19) . . ?
C13B C14B H14B 120.1 . . ?
C9B C14B H14B 120.1 . . ?
O2B C15B H15D 109.5 . . ?
O2B C15B H15E 109.5 . . ?
H15D C15B H15E 109.5 . . ?
O2B C15B H15F 109.5 . . ?
H15D C15B H15F 109.5 . . ?
H15E C15B H15F 109.5 . . ?
O4B C16B H16D 109.5 . . ?
O4B C16B H16E 109.5 . . ?
H16D C16B H16E 109.5 . . ?
O4B C16B H16F 109.5 . . ?
H16D C16B H16F 109.5 . . ?
H16E C16B H16F 109.5 . . ?

loop_
_geom_bond_atom_site_label_1
_geom_bond_atom_site_label_2
_geom_bond_distance
_geom_bond_site_symmetry_2
_geom_bond_publ_flag
O1A C1A 1.370(2) . ?
O1A H1A 0.86(3) . ?
O2A C11A 1.384(2) . ?
O2A C15A 1.437(2) . ?
O3A C13A 1.378(2) . ?
O3A C16A 1.422(2) . ?
C1A C6A 1.380(3) . ?
C1A C2A 1.383(3) . ?
C2A C3A 1.381(3) . ?
C2A H2A 0.9300 . ?
C3A C4A 1.395(3) . ?
C3A H3A 0.9300 . ?
C4A C5A 1.392(3) . ?
C4A C7A 1.473(3) . ?
C5A C6A 1.384(3) . ?
C5A H5A 0.9300 . ?
C6A H6A 0.9300 . ?
C7A C8A 1.316(3) . ?
C7A H7A 0.9300 . ?
C8A C9A 1.474(3) . ?
C8A H8A 0.9300 . ?
C9A C14A 1.385(3) . ?
C9A C10A 1.409(3) . ?
C10A C11A 1.376(3) . ?
C10A H10A 0.9300 . ?
C11A C12A 1.396(3) . ?
C12A C13A 1.381(3) . ?
C12A H12A 0.9300 . ?
C13A C14A 1.388(3) . ?
C14A H14A 0.9300 . ?
C15A H15A 0.9600 . ?
C15A H15B 0.9600 . ?
C15A H15C 0.9600 . ?
C16A H16A 0.9600 . ?
C16A H16B 0.9600 . ?
C16A H16C 0.9600 . ?
O1B C1B 1.373(2) . ?
O1B H1B 0.90(3) . ?
O2B C11B 1.380(2) . ?
O2B C15B 1.428(2) . ?
O4B C13B 1.366(2) . ?
O4B C16B 1.428(3) . ?
C1B C2B 1.375(3) . ?
C1B C6B 1.386(3) . ?
C2B C3B 1.382(3) . ?
C2B H2B 0.9300 . ?
C3B C4B 1.382(3) . ?
C3B H3B 0.9300 . ?
C4B C5B 1.393(3) . ?
C4B C7B 1.481(3) . ?
C5B C6B 1.387(3) . ?
C5B H5B 0.9300 . ?
C6B H6B 0.9300 . ?
C7B C8B 1.308(3) . ?
C7B H7B 0.9300 . ?
C8B C9B 1.479(3) . ?
C8B H8B 0.9300 . ?
C9B C14B 1.387(3) . ?
C9B C10B 1.401(3) . ?
C10B C11B 1.392(3) . ?
C10B H10B 0.9300 . ?
C11B C12B 1.381(3) . ?
C12B C13B 1.387(3) . ?
C12B H12B 0.9300 . ?
C13B C14B 1.383(3) . ?
C14B H14B 0.9300 . ?
C15B H15D 0.9600 . ?
C15B H15E 0.9600 . ?
C15B H15F 0.9600 . ?
C16B H16D 0.9600 . ?
C16B H16E 0.9600 . ?
C16B H16F 0.9600 . ?
